data_7710276
loop_
_publ_author_name
'Westerhausen, Matthias'
'Sch\"uler, Philipp'
'Krieck, Sven'
'G\"orls, Helmar'
'Liebing, Phil'

_publ_section_title
;
 Sterically shielded primary anilides of the alkaline-earth metals of the
 type (thf)nAe(NH-Ar*)2 (Ae = Mg, Ca, Sr, and Ba; Ar* = bulky aryl)
;
_journal_name_full 'Dalton Transactions'
_journal_paper_doi 10.1039/D2DT01121B
_journal_year 2022
_chemical_formula_moiety 'C47 H49 Mg N O2'
_chemical_formula_sum 'C47 H49 Mg N O2'
_chemical_formula_weight 684.18
_space_group_crystal_system monoclinic
_space_group_IT_number 15
_space_group_name_Hall '-C 2yc'
_space_group_name_H-M_alt 'C 1 2/c 1'
_atom_sites_solution_hydrogens mixed
_atom_sites_solution_primary direct
_atom_sites_solution_secondary difmap
_audit_creation_method SHELXL-2018/3
_audit_update_record
;
2022-02-16 deposited with the CCDC.	2022-05-16 downloaded from the CCDC.
;
_cell_angle_alpha 90
_cell_angle_beta 124.063(1)
_cell_angle_gamma 90
_cell_formula_units_Z 8
_cell_length_a 28.1647(5)
_cell_length_b 17.8406(4)
_cell_length_c 18.1355(3)
_cell_measurement_reflns_used 21851
_cell_measurement_temperature 133(2)
_cell_measurement_theta_max 27.484
_cell_measurement_theta_min 2.283
_cell_volume 7549.1(3)
_computing_cell_refinement DENZO
_computing_data_collection COLLECT
_computing_data_reduction DENZO
_computing_molecular_graphics SHELXTL/PC
_computing_publication_material 'SHELXL-2018/3 (Sheldrick, 2018)'
_computing_structure_refinement 'SHELXL-2018/3 (Sheldrick, 2018)'
_computing_structure_solution 'SHELXS-97 (Sheldrick, 2008)'
_diffrn_ambient_temperature 133(2)
_diffrn_measured_fraction_theta_full 0.996
_diffrn_measured_fraction_theta_max 0.994
_diffrn_measurement_device_type KappaCCD
_diffrn_measurement_method 'phi + omega - scans'
_diffrn_radiation_type MoK\a
_diffrn_radiation_wavelength 0.71073
_diffrn_reflns_av_R_equivalents 0.0480
_diffrn_reflns_av_unetI/netI 0.0500
_diffrn_reflns_Laue_measured_fraction_full 0.996
_diffrn_reflns_Laue_measured_fraction_max 0.994
_diffrn_reflns_limit_h_max 29
_diffrn_reflns_limit_h_min -36
_diffrn_reflns_limit_k_max 22
_diffrn_reflns_limit_k_min -23
_diffrn_reflns_limit_l_max 23
_diffrn_reflns_limit_l_min -23
_diffrn_reflns_number 21851
_diffrn_reflns_point_group_measured_fraction_full 0.996
_diffrn_reflns_point_group_measured_fraction_max 0.994
_diffrn_reflns_theta_full 25.242
_diffrn_reflns_theta_max 27.484
_diffrn_reflns_theta_min 2.283
_exptl_absorpt_coefficient_mu 0.087
_exptl_absorpt_correction_T_max 0.7456
_exptl_absorpt_correction_T_min 0.6895
_exptl_absorpt_correction_type multi-scan
_exptl_absorpt_process_details
; 
 SADABS 2016/2: Krause, L., Herbst-Irmer, R., Sheldrick G.M. & Stalke D., 
 J. Appl. Cryst. 48 (2015) 3-10 
;
_exptl_crystal_colour colourless
_exptl_crystal_density_diffrn 1.204
_exptl_crystal_density_method 'not measured'
_exptl_crystal_description prism
_exptl_crystal_F_000 2928
_exptl_crystal_size_max 0.102
_exptl_crystal_size_mid 0.092
_exptl_crystal_size_min 0.088
_refine_diff_density_max 0.658
_refine_diff_density_min -0.333
_refine_diff_density_rms 0.056
_refine_ls_extinction_method none
_refine_ls_goodness_of_fit_ref 1.089
_refine_ls_hydrogen_treatment mixed
_refine_ls_matrix_type full
_refine_ls_number_parameters 465
_refine_ls_number_reflns 8616
_refine_ls_number_restraints 0
_refine_ls_restrained_S_all 1.089
_refine_ls_R_factor_all 0.0917
_refine_ls_R_factor_gt 0.0651
_refine_ls_shift/su_max 0.001
_refine_ls_shift/su_mean 0.000
_refine_ls_structure_factor_coef Fsqd
_refine_ls_weighting_details 'w=1/[\s^2^(Fo^2^)+(0.0255P)^2^+20.0923P] where P=(Fo^2^+2Fc^2^)/3'
_refine_ls_weighting_scheme calc
_refine_ls_wR_factor_gt 0.1264
_refine_ls_wR_factor_ref 0.1400
_reflns_Friedel_coverage 0.000
_reflns_number_gt 6510
_reflns_number_total 8616
_reflns_threshold_expression 'I > 2\s(I)'
_cod_data_source_file d2dt01121b2.cif
_cod_data_source_block FO7505_2bPh
_cod_original_sg_symbol_H-M 'C 2/c'
_cod_database_code 7710276
_shelx_shelxl_version_number 2018/3
_shelx_space_group_comment
; 
The symmetry employed for this shelxl refinement is uniquely defined 
by the following loop, which should always be used as a source of 
symmetry information in preference to the above space-group names. 
They are only intended as comments. 
;
_shelx_estimated_absorpt_t_min 0.991
_shelx_estimated_absorpt_t_max 0.992
_exptl_absorpt_special_details
;
 The following wavelength and cell were deduced by SADABS from the
 direction cosines etc. They are given here for emergency use only:
 CELL 0.71041   28.153   17.825   18.128   89.893  123.979   90.081
;

loop_
_space_group_symop_operation_xyz
'x, y, z'
'-x, y, -z+1/2'
'x+1/2, y+1/2, z'
'-x+1/2, y+1/2, -z+1/2'
'-x, -y, -z'
'x, -y, z-1/2'
'-x+1/2, -y+1/2, -z'
'x+1/2, -y+1/2, z-1/2'

loop_
_atom_site_label
_atom_site_type_symbol
_atom_site_fract_x
_atom_site_fract_y
_atom_site_fract_z
_atom_site_U_iso_or_equiv
_atom_site_adp_type
_atom_site_occupancy
_atom_site_site_symmetry_order
_atom_site_calc_flag
_atom_site_refinement_flags_posn
_atom_site_refinement_flags_adp
_atom_site_refinement_flags_occupancy
_atom_site_disorder_assembly
_atom_site_disorder_group
Mg1 Mg 0.23681(3) 0.75219(4) 0.76126(5) 0.01968(16) Uani 1 1 d . . . . .
O1 O 0.25075(7) 0.85268(8) 0.72460(11) 0.0235(3) Uani 1 1 d . . . . .
O2 O 0.29975(7) 0.77722(9) 0.89328(10) 0.0261(4) Uani 1 1 d . . . . .
N1 N 0.28293(8) 0.67338(10) 0.75100(12) 0.0206(4) Uani 1 1 d . . . . .
C1 C 0.15859(10) 0.73238(13) 0.75054(14) 0.0231(5) Uani 1 1 d . . . . .
C2 C 0.11369(10) 0.78270(14) 0.72546(16) 0.0288(5) Uani 1 1 d . . . . .
H2 H 0.119801 0.834391 0.720954 0.035 Uiso 1 1 calc R U . . .
C3 C 0.06038(11) 0.76053(16) 0.70674(18) 0.0349(6) Uani 1 1 d . . . . .
H3 H 0.031540 0.796935 0.690865 0.042 Uiso 1 1 calc R U . . .
C4 C 0.04965(11) 0.68596(16) 0.71132(18) 0.0363(6) Uani 1 1 d . . . . .
H4 H 0.012996 0.670323 0.696269 0.044 Uiso 1 1 calc R U . . .
C5 C 0.09277(11) 0.63430(15) 0.73801(18) 0.0340(6) Uani 1 1 d . . . . .
H5 H 0.086350 0.582875 0.743254 0.041 Uiso 1 1 calc R U . . .
C6 C 0.14560(10) 0.65761(14) 0.75722(16) 0.0269(5) Uani 1 1 d . . . . .
H6 H 0.174668 0.620913 0.775951 0.032 Uiso 1 1 calc R U . . .
C7 C 0.28739(9) 0.61989(11) 0.70128(13) 0.0169(4) Uani 1 1 d . . . . .
C8 C 0.23808(9) 0.59530(11) 0.61851(13) 0.0170(4) Uani 1 1 d . . . . .
C9 C 0.24391(9) 0.54009(12) 0.56952(14) 0.0190(4) Uani 1 1 d . . . . .
H9 H 0.210610 0.524254 0.514752 0.023 Uiso 1 1 calc R U . . .
C10 C 0.29602(9) 0.50722(12) 0.59698(14) 0.0207(4) Uani 1 1 d . . . . .
C11 C 0.34365(9) 0.52990(12) 0.67861(14) 0.0185(4) Uani 1 1 d . . . . .
H11 H 0.379668 0.507447 0.699511 0.022 Uiso 1 1 calc R U . . .
C12 C 0.34069(9) 0.58388(11) 0.73065(13) 0.0167(4) Uani 1 1 d . . . . .
C13 C 0.17940(9) 0.62665(12) 0.58821(14) 0.0183(4) Uani 1 1 d . . . . .
H13 H 0.177141 0.625641 0.641309 0.022 Uiso 1 1 calc R U . . .
C14 C 0.13011(9) 0.57871(12) 0.51705(15) 0.0217(5) Uani 1 1 d . . . . .
C15 C 0.10033(10) 0.53062(13) 0.53707(19) 0.0324(6) Uani 1 1 d . . . . .
H15 H 0.110014 0.527641 0.596293 0.039 Uiso 1 1 calc R U . . .
C16 C 0.05553(12) 0.48592(15) 0.4696(2) 0.0453(8) Uani 1 1 d . . . . .
H16 H 0.035137 0.452952 0.483531 0.054 Uiso 1 1 calc R U . . .
C17 C 0.04134(12) 0.48998(15) 0.3837(2) 0.0451(8) Uani 1 1 d . . . . .
H17 H 0.011478 0.459380 0.338738 0.054 Uiso 1 1 calc R U . . .
C18 C 0.07008(11) 0.53793(15) 0.36294(18) 0.0377(7) Uani 1 1 d . . . . .
H18 H 0.060157 0.540732 0.303583 0.045 Uiso 1 1 calc R U . . .
C19 C 0.11369(10) 0.58238(13) 0.42867(16) 0.0275(5) Uani 1 1 d . . . . .
H19 H 0.132914 0.616188 0.413360 0.033 Uiso 1 1 calc R U . . .
C20 C 0.16779(9) 0.70773(12) 0.55451(13) 0.0182(4) Uani 1 1 d . . . . .
C21 C 0.20279(10) 0.74700(13) 0.53670(15) 0.0243(5) Uani 1 1 d . . . . .
H21 H 0.237877 0.725418 0.551253 0.029 Uiso 1 1 calc R U . . .
C22 C 0.18696(11) 0.81789(13) 0.49763(16) 0.0276(5) Uani 1 1 d . . . . .
H22 H 0.211147 0.844218 0.485425 0.033 Uiso 1 1 calc R U . . .
C23 C 0.13616(10) 0.84981(13) 0.47668(15) 0.0271(5) Uani 1 1 d . . . . .
H23 H 0.125184 0.897811 0.449381 0.032 Uiso 1 1 calc R U . . .
C24 C 0.10134(10) 0.81207(13) 0.49535(16) 0.0274(5) Uani 1 1 d . . . . .
H24 H 0.066597 0.834253 0.481530 0.033 Uiso 1 1 calc R U . . .
C25 C 0.11710(9) 0.74183(13) 0.53423(14) 0.0232(5) Uani 1 1 d . . . . .
H25 H 0.093075 0.716329 0.547372 0.028 Uiso 1 1 calc R U . . .
C26 C 0.30115(11) 0.44720(14) 0.54286(16) 0.0316(6) Uani 1 1 d . . . . .
H26A H 0.263222 0.436811 0.489028 0.047 Uiso 1 1 calc R U . . .
H26B H 0.316675 0.401352 0.578427 0.047 Uiso 1 1 calc R U . . .
H26C H 0.326871 0.464575 0.526087 0.047 Uiso 1 1 calc R U . . .
C27 C 0.39345(8) 0.60363(12) 0.82265(14) 0.0177(4) Uani 1 1 d . . . . .
H27 H 0.381367 0.599731 0.864897 0.021 Uiso 1 1 calc R U . . .
C28 C 0.44164(9) 0.54677(12) 0.85413(13) 0.0187(4) Uani 1 1 d . . . . .
C29 C 0.44012(9) 0.48023(12) 0.89302(14) 0.0219(5) Uani 1 1 d . . . . .
H29 H 0.410546 0.472785 0.902537 0.026 Uiso 1 1 calc R U . . .
C30 C 0.48079(10) 0.42482(13) 0.91805(15) 0.0257(5) Uani 1 1 d . . . . .
H30 H 0.479018 0.379898 0.944539 0.031 Uiso 1 1 calc R U . . .
C31 C 0.52429(10) 0.43494(13) 0.90441(15) 0.0269(5) Uani 1 1 d . . . . .
H31 H 0.552237 0.396973 0.921194 0.032 Uiso 1 1 calc R U . . .
C32 C 0.52646(10) 0.50076(13) 0.86620(15) 0.0257(5) Uani 1 1 d . . . . .
H32 H 0.556030 0.507973 0.856605 0.031 Uiso 1 1 calc R U . . .
C33 C 0.48570(9) 0.55647(13) 0.84170(15) 0.0232(5) Uani 1 1 d . . . . .
H33 H 0.487966 0.601696 0.816180 0.028 Uiso 1 1 calc R U . . .
C34 C 0.41511(9) 0.68370(12) 0.83077(15) 0.0209(4) Uani 1 1 d . . . . .
C35 C 0.41570(10) 0.71772(14) 0.76226(16) 0.0280(5) Uani 1 1 d . . . . .
H35 H 0.399392 0.692749 0.706836 0.034 Uiso 1 1 calc R U . . .
C36 C 0.44020(11) 0.78838(15) 0.7749(2) 0.0373(6) Uani 1 1 d . . . . .
H36 H 0.441069 0.810959 0.728227 0.045 Uiso 1 1 calc R U . . .
C37 C 0.46318(11) 0.82585(14) 0.8544(2) 0.0401(7) Uani 1 1 d . . . . .
H37 H 0.480145 0.873807 0.862689 0.048 Uiso 1 1 calc R U . . .
C38 C 0.46140(11) 0.79335(14) 0.92173(19) 0.0358(6) Uani 1 1 d . . . . .
H38 H 0.476532 0.819394 0.976231 0.043 Uiso 1 1 calc R U . . .
C39 C 0.43770(9) 0.72305(13) 0.91024(16) 0.0266(5) Uani 1 1 d . . . . .
H39 H 0.436755 0.701136 0.957146 0.032 Uiso 1 1 calc R U . . .
C40 C 0.21874(11) 0.92190(13) 0.70631(17) 0.0280(5) Uani 1 1 d . . . . .
H40A H 0.209652 0.930348 0.751079 0.034 Uiso 1 1 calc R U . . .
H40B H 0.182516 0.920450 0.646416 0.034 Uiso 1 1 calc R U . . .
C41 C 0.25758(15) 0.98226(15) 0.7114(2) 0.0489(8) Uani 1 1 d . . . . .
H41A H 0.235126 1.023870 0.670228 0.059 Uiso 1 1 calc R U . . .
H41B H 0.282089 1.002403 0.772678 0.059 Uiso 1 1 calc R U . . .
C42 C 0.29280(13) 0.94438(16) 0.6849(2) 0.0454(7) Uani 1 1 d . . . . .
H42A H 0.330306 0.969629 0.711636 0.055 Uiso 1 1 calc R U . . .
H42B H 0.272780 0.944137 0.619320 0.055 Uiso 1 1 calc R U . . .
C43 C 0.30034(10) 0.86610(14) 0.72011(17) 0.0291(5) Uani 1 1 d . . . . .
H43A H 0.301215 0.829614 0.679753 0.035 Uiso 1 1 calc R U . . .
H43B H 0.336445 0.861728 0.779876 0.035 Uiso 1 1 calc R U . . .
C44 C 0.31875(17) 0.85037(15) 0.93304(19) 0.0554(9) Uani 1 1 d . . . . .
H44A H 0.286182 0.885938 0.905627 0.066 Uiso 1 1 calc R U . . .
H44B H 0.348287 0.869874 0.924565 0.066 Uiso 1 1 calc R U . . .
C45 C 0.34345(15) 0.84076(17) 1.03115(18) 0.0487(8) Uani 1 1 d . . . . .
H45A H 0.376246 0.874998 1.067747 0.058 Uiso 1 1 calc R U . . .
H45B H 0.314051 0.850251 1.043826 0.058 Uiso 1 1 calc R U . . .
C46 C 0.36204(16) 0.76194(19) 1.0482(2) 0.0582(9) Uani 1 1 d . . . . .
H46A H 0.363035 0.741966 1.099980 0.070 Uiso 1 1 calc R U . . .
H46B H 0.400429 0.756209 1.059031 0.070 Uiso 1 1 calc R U . . .
C47 C 0.31675(14) 0.72315(15) 0.96338(18) 0.0442(7) Uani 1 1 d . . . . .
H47A H 0.332466 0.677441 0.953612 0.053 Uiso 1 1 calc R U . . .
H47B H 0.283653 0.708883 0.965725 0.053 Uiso 1 1 calc R U . . .
H1N H 0.3172(11) 0.6825(14) 0.7978(17) 0.024(6) Uiso 1 1 d . . . . .

loop_
_atom_site_aniso_label
_atom_site_aniso_U_11
_atom_site_aniso_U_22
_atom_site_aniso_U_33
_atom_site_aniso_U_23
_atom_site_aniso_U_13
_atom_site_aniso_U_12
Mg1 0.0196(4) 0.0170(4) 0.0225(4) -0.0007(3) 0.0118(3) 0.0004(3)
O1 0.0240(8) 0.0186(8) 0.0311(9) 0.0024(7) 0.0174(7) 0.0034(6)
O2 0.0335(9) 0.0202(8) 0.0214(8) -0.0006(6) 0.0134(7) -0.0027(7)
N1 0.0170(9) 0.0202(9) 0.0184(9) -0.0040(7) 0.0062(8) 0.0001(7)
C1 0.0246(11) 0.0268(12) 0.0199(11) 0.0000(9) 0.0137(9) -0.0003(9)
C2 0.0303(13) 0.0269(12) 0.0336(13) 0.0070(10) 0.0205(11) 0.0037(10)
C3 0.0282(13) 0.0399(15) 0.0418(15) 0.0075(12) 0.0227(12) 0.0097(11)
C4 0.0278(13) 0.0426(16) 0.0432(15) 0.0018(12) 0.0227(12) -0.0034(12)
C5 0.0394(15) 0.0264(13) 0.0438(15) -0.0008(11) 0.0280(13) -0.0070(11)
C6 0.0297(12) 0.0271(12) 0.0277(12) 0.0026(10) 0.0184(10) 0.0034(10)
C7 0.0185(10) 0.0142(10) 0.0184(10) 0.0004(8) 0.0105(9) -0.0013(8)
C8 0.0154(10) 0.0153(10) 0.0174(10) 0.0023(8) 0.0074(8) -0.0020(8)
C9 0.0185(10) 0.0184(10) 0.0164(10) 0.0006(8) 0.0075(8) -0.0025(8)
C10 0.0215(11) 0.0171(10) 0.0214(10) -0.0009(8) 0.0109(9) 0.0005(9)
C11 0.0173(10) 0.0170(10) 0.0198(10) 0.0020(8) 0.0095(9) 0.0018(8)
C12 0.0155(10) 0.0171(10) 0.0162(10) 0.0009(8) 0.0081(8) -0.0012(8)
C13 0.0167(10) 0.0192(10) 0.0182(10) 0.0005(8) 0.0093(8) -0.0005(8)
C14 0.0141(10) 0.0162(10) 0.0289(12) -0.0005(9) 0.0085(9) 0.0005(8)
C15 0.0261(12) 0.0216(12) 0.0484(15) 0.0044(11) 0.0202(12) 0.0002(10)
C16 0.0275(14) 0.0213(13) 0.080(2) 0.0045(14) 0.0260(15) -0.0027(11)
C17 0.0260(13) 0.0254(14) 0.0539(19) -0.0103(13) 0.0040(13) 0.0000(11)
C18 0.0245(13) 0.0295(14) 0.0344(14) -0.0089(11) 0.0014(11) 0.0059(11)
C19 0.0202(11) 0.0250(12) 0.0267(12) -0.0045(9) 0.0066(10) 0.0007(9)
C20 0.0187(10) 0.0200(10) 0.0121(9) -0.0008(8) 0.0062(8) 0.0007(8)
C21 0.0244(11) 0.0220(11) 0.0300(12) 0.0011(9) 0.0174(10) 0.0032(9)
C22 0.0341(13) 0.0218(11) 0.0357(13) 0.0031(10) 0.0248(11) 0.0004(10)
C23 0.0357(13) 0.0183(11) 0.0262(12) 0.0042(9) 0.0167(11) 0.0069(10)
C24 0.0253(12) 0.0260(12) 0.0286(12) 0.0038(10) 0.0137(10) 0.0088(10)
C25 0.0204(11) 0.0255(12) 0.0233(11) 0.0002(9) 0.0121(9) 0.0009(9)
C26 0.0270(12) 0.0311(13) 0.0287(13) -0.0112(10) 0.0107(10) 0.0039(10)
C27 0.0146(10) 0.0174(10) 0.0178(10) -0.0009(8) 0.0070(8) 0.0003(8)
C28 0.0158(10) 0.0183(10) 0.0140(10) -0.0018(8) 0.0035(8) -0.0002(8)
C29 0.0187(10) 0.0212(11) 0.0217(11) -0.0020(9) 0.0088(9) -0.0020(9)
C30 0.0246(11) 0.0212(11) 0.0243(11) 0.0029(9) 0.0095(10) 0.0014(9)
C31 0.0214(11) 0.0257(12) 0.0259(12) -0.0028(9) 0.0085(10) 0.0049(9)
C32 0.0179(11) 0.0290(12) 0.0281(12) -0.0055(10) 0.0117(10) -0.0027(9)
C33 0.0213(11) 0.0239(11) 0.0220(11) -0.0010(9) 0.0106(9) -0.0025(9)
C34 0.0148(10) 0.0168(10) 0.0237(11) -0.0005(8) 0.0063(9) 0.0014(8)
C35 0.0232(12) 0.0262(12) 0.0289(12) 0.0039(10) 0.0111(10) -0.0004(10)
C36 0.0282(13) 0.0286(13) 0.0531(17) 0.0136(12) 0.0216(13) 0.0023(11)
C37 0.0247(13) 0.0179(12) 0.0648(19) -0.0018(12) 0.0171(13) -0.0068(10)
C38 0.0240(13) 0.0228(12) 0.0456(16) -0.0115(11) 0.0103(12) -0.0039(10)
C39 0.0179(11) 0.0242(12) 0.0269(12) -0.0034(9) 0.0059(9) 0.0032(9)
C40 0.0327(13) 0.0201(11) 0.0309(13) 0.0027(10) 0.0177(11) 0.0062(10)
C41 0.072(2) 0.0220(14) 0.078(2) 0.0012(14) 0.058(2) 0.0020(14)
C42 0.0490(17) 0.0330(15) 0.067(2) 0.0070(14) 0.0405(17) -0.0032(13)
C43 0.0250(12) 0.0317(13) 0.0355(13) 0.0015(11) 0.0199(11) -0.0008(10)
C44 0.096(3) 0.0218(13) 0.0303(15) -0.0095(11) 0.0240(17) -0.0145(15)
C45 0.068(2) 0.0395(16) 0.0255(14) -0.0082(12) 0.0184(14) -0.0126(15)
C46 0.072(2) 0.058(2) 0.0277(15) -0.0001(14) 0.0175(15) 0.0109(18)
C47 0.071(2) 0.0256(13) 0.0293(14) 0.0027(11) 0.0244(15) -0.0035(14)

loop_
_atom_type_symbol
_atom_type_description
_atom_type_scat_dispersion_real
_atom_type_scat_dispersion_imag
_atom_type_scat_source
C C 0.0033 0.0016 'International Tables Vol C Tables 4.2.6.8 and 6.1.1.4'
H H 0.0000 0.0000 'International Tables Vol C Tables 4.2.6.8 and 6.1.1.4'
N N 0.0061 0.0033 'International Tables Vol C Tables 4.2.6.8 and 6.1.1.4'
O O 0.0106 0.0060 'International Tables Vol C Tables 4.2.6.8 and 6.1.1.4'
Mg Mg 0.0486 0.0363 'International Tables Vol C Tables 4.2.6.8 and 6.1.1.4'

loop_
_geom_angle_atom_site_label_1
_geom_angle_atom_site_label_2
_geom_angle_atom_site_label_3
_geom_angle
_geom_angle_site_symmetry_1
_geom_angle_site_symmetry_3
_geom_angle_publ_flag
N1 Mg1 O1 109.73(8) . . ?
N1 Mg1 O2 94.54(8) . . ?
O1 Mg1 O2 89.48(7) . . ?
N1 Mg1 C1 124.72(9) . . ?
O1 Mg1 C1 119.85(8) . . ?
O2 Mg1 C1 108.18(8) . . ?
N1 Mg1 H1N 21.5(6) . . ?
O1 Mg1 H1N 103.3(6) . . ?
O2 Mg1 H1N 73.8(6) . . ?
C1 Mg1 H1N 136.7(6) . . ?
C40 O1 C43 109.73(17) . . ?
C40 O1 Mg1 128.13(13) . . ?
C43 O1 Mg1 121.97(13) . . ?
C44 O2 C47 108.46(19) . . ?
C44 O2 Mg1 127.51(16) . . ?
C47 O2 Mg1 121.19(15) . . ?
C7 N1 Mg1 149.35(16) . . ?
C7 N1 H1N 108.2(16) . . ?
Mg1 N1 H1N 101.6(16) . . ?
C2 C1 C6 113.9(2) . . ?
C2 C1 Mg1 128.46(17) . . ?
C6 C1 Mg1 117.07(17) . . ?
C3 C2 C1 123.2(2) . . ?
C3 C2 H2 118.4 . . ?
C1 C2 H2 118.4 . . ?
C4 C3 C2 120.0(2) . . ?
C4 C3 H3 120.0 . . ?
C2 C3 H3 120.0 . . ?
C3 C4 C5 119.2(2) . . ?
C3 C4 H4 120.4 . . ?
C5 C4 H4 120.4 . . ?
C4 C5 C6 119.8(2) . . ?
C4 C5 H5 120.1 . . ?
C6 C5 H5 120.1 . . ?
C5 C6 C1 123.8(2) . . ?
C5 C6 H6 118.1 . . ?
C1 C6 H6 118.1 . . ?
N1 C7 C8 120.91(19) . . ?
N1 C7 C12 122.15(19) . . ?
C8 C7 C12 116.90(18) . . ?
C9 C8 C7 119.59(19) . . ?
C9 C8 C13 121.27(18) . . ?
C7 C8 C13 119.03(18) . . ?
C10 C9 C8 123.2(2) . . ?
C10 C9 H9 118.4 . . ?
C8 C9 H9 118.4 . . ?
C9 C10 C11 117.1(2) . . ?
C9 C10 C26 122.1(2) . . ?
C11 C10 C26 120.7(2) . . ?
C12 C11 C10 122.6(2) . . ?
C12 C11 H11 118.7 . . ?
C10 C11 H11 118.7 . . ?
C11 C12 C7 120.62(19) . . ?
C11 C12 C27 120.78(18) . . ?
C7 C12 C27 118.54(18) . . ?
C14 C13 C8 112.87(17) . . ?
C14 C13 C20 107.62(17) . . ?
C8 C13 C20 115.81(17) . . ?
C14 C13 H13 106.7 . . ?
C8 C13 H13 106.7 . . ?
C20 C13 H13 106.7 . . ?
C15 C14 C19 118.0(2) . . ?
C15 C14 C13 121.7(2) . . ?
C19 C14 C13 120.3(2) . . ?
C14 C15 C16 120.1(3) . . ?
C14 C15 H15 120.0 . . ?
C16 C15 H15 120.0 . . ?
C17 C16 C15 120.2(3) . . ?
C17 C16 H16 119.9 . . ?
C15 C16 H16 119.9 . . ?
C18 C17 C16 120.2(3) . . ?
C18 C17 H17 119.9 . . ?
C16 C17 H17 119.9 . . ?
C17 C18 C19 119.8(3) . . ?
C17 C18 H18 120.1 . . ?
C19 C18 H18 120.1 . . ?
C18 C19 C14 121.6(2) . . ?
C18 C19 H19 119.2 . . ?
C14 C19 H19 119.2 . . ?
C21 C20 C25 118.2(2) . . ?
C21 C20 C13 123.31(19) . . ?
C25 C20 C13 118.28(19) . . ?
C20 C21 C22 120.6(2) . . ?
C20 C21 H21 119.7 . . ?
C22 C21 H21 119.7 . . ?
C23 C22 C21 120.0(2) . . ?
C23 C22 H22 120.0 . . ?
C21 C22 H22 120.0 . . ?
C24 C23 C22 120.0(2) . . ?
C24 C23 H23 120.0 . . ?
C22 C23 H23 120.0 . . ?
C23 C24 C25 119.9(2) . . ?
C23 C24 H24 120.1 . . ?
C25 C24 H24 120.1 . . ?
C24 C25 C20 121.1(2) . . ?
C24 C25 H25 119.4 . . ?
C20 C25 H25 119.4 . . ?
C10 C26 H26A 109.5 . . ?
C10 C26 H26B 109.5 . . ?
H26A C26 H26B 109.5 . . ?
C10 C26 H26C 109.5 . . ?
H26A C26 H26C 109.5 . . ?
H26B C26 H26C 109.5 . . ?
C28 C27 C34 111.23(17) . . ?
C28 C27 C12 111.85(17) . . ?
C34 C27 C12 114.34(17) . . ?
C28 C27 H27 106.3 . . ?
C34 C27 H27 106.3 . . ?
C12 C27 H27 106.3 . . ?
C33 C28 C29 118.1(2) . . ?
C33 C28 C27 122.95(19) . . ?
C29 C28 C27 118.86(19) . . ?
C30 C29 C28 121.4(2) . . ?
C30 C29 H29 119.3 . . ?
C28 C29 H29 119.3 . . ?
C29 C30 C31 119.9(2) . . ?
C29 C30 H30 120.0 . . ?
C31 C30 H30 120.0 . . ?
C32 C31 C30 119.4(2) . . ?
C32 C31 H31 120.3 . . ?
C30 C31 H31 120.3 . . ?
C31 C32 C33 120.5(2) . . ?
C31 C32 H32 119.8 . . ?
C33 C32 H32 119.8 . . ?
C32 C33 C28 120.8(2) . . ?
C32 C33 H33 119.6 . . ?
C28 C33 H33 119.6 . . ?
C35 C34 C39 118.4(2) . . ?
C35 C34 C27 121.7(2) . . ?
C39 C34 C27 119.8(2) . . ?
C34 C35 C36 120.0(2) . . ?
C34 C35 H35 120.0 . . ?
C36 C35 H35 120.0 . . ?
C37 C36 C35 120.7(3) . . ?
C37 C36 H36 119.7 . . ?
C35 C36 H36 119.7 . . ?
C36 C37 C38 119.6(2) . . ?
C36 C37 H37 120.2 . . ?
C38 C37 H37 120.2 . . ?
C37 C38 C39 120.2(3) . . ?
C37 C38 H38 119.9 . . ?
C39 C38 H38 119.9 . . ?
C38 C39 C34 121.0(2) . . ?
C38 C39 H39 119.5 . . ?
C34 C39 H39 119.5 . . ?
O1 C40 C41 105.0(2) . . ?
O1 C40 H40A 110.8 . . ?
C41 C40 H40A 110.8 . . ?
O1 C40 H40B 110.8 . . ?
C41 C40 H40B 110.8 . . ?
H40A C40 H40B 108.8 . . ?
C42 C41 C40 104.4(2) . . ?
C42 C41 H41A 110.9 . . ?
C40 C41 H41A 110.9 . . ?
C42 C41 H41B 110.9 . . ?
C40 C41 H41B 110.9 . . ?
H41A C41 H41B 108.9 . . ?
C41 C42 C43 104.2(2) . . ?
C41 C42 H42A 110.9 . . ?
C43 C42 H42A 110.9 . . ?
C41 C42 H42B 110.9 . . ?
C43 C42 H42B 110.9 . . ?
H42A C42 H42B 108.9 . . ?
O1 C43 C42 105.3(2) . . ?
O1 C43 H43A 110.7 . . ?
C42 C43 H43A 110.7 . . ?
O1 C43 H43B 110.7 . . ?
C42 C43 H43B 110.7 . . ?
H43A C43 H43B 108.8 . . ?
O2 C44 C45 106.4(2) . . ?
O2 C44 H44A 110.4 . . ?
C45 C44 H44A 110.4 . . ?
O2 C44 H44B 110.4 . . ?
C45 C44 H44B 110.4 . . ?
H44A C44 H44B 108.6 . . ?
C46 C45 C44 103.3(2) . . ?
C46 C45 H45A 111.1 . . ?
C44 C45 H45A 111.1 . . ?
C46 C45 H45B 111.1 . . ?
C44 C45 H45B 111.1 . . ?
H45A C45 H45B 109.1 . . ?
C45 C46 C47 103.1(3) . . ?
C45 C46 H46A 111.2 . . ?
C47 C46 H46A 111.2 . . ?
C45 C46 H46B 111.2 . . ?
C47 C46 H46B 111.2 . . ?
H46A C46 H46B 109.1 . . ?
O2 C47 C46 105.4(2) . . ?
O2 C47 H47A 110.7 . . ?
C46 C47 H47A 110.7 . . ?
O2 C47 H47B 110.7 . . ?
C46 C47 H47B 110.7 . . ?
H47A C47 H47B 108.8 . . ?

loop_
_geom_bond_atom_site_label_1
_geom_bond_atom_site_label_2
_geom_bond_distance
_geom_bond_site_symmetry_2
_geom_bond_publ_flag
Mg1 N1 1.992(2) . ?
Mg1 O1 2.0255(17) . ?
Mg1 O2 2.0785(17) . ?
Mg1 C1 2.130(2) . ?
Mg1 H1N 2.33(2) . ?
O1 C40 1.454(3) . ?
O1 C43 1.464(3) . ?
O2 C44 1.441(3) . ?
O2 C47 1.447(3) . ?
N1 C7 1.366(3) . ?
N1 H1N 0.87(3) . ?
C1 C2 1.403(3) . ?
C1 C6 1.406(3) . ?
C2 C3 1.398(3) . ?
C2 H2 0.9500 . ?
C3 C4 1.377(4) . ?
C3 H3 0.9500 . ?
C4 C5 1.378(4) . ?
C4 H4 0.9500 . ?
C5 C6 1.389(3) . ?
C5 H5 0.9500 . ?
C6 H6 0.9500 . ?
C7 C8 1.428(3) . ?
C7 C12 1.433(3) . ?
C8 C9 1.396(3) . ?
C8 C13 1.526(3) . ?
C9 C10 1.388(3) . ?
C9 H9 0.9500 . ?
C10 C11 1.389(3) . ?
C10 C26 1.513(3) . ?
C11 C12 1.383(3) . ?
C11 H11 0.9500 . ?
C12 C27 1.529(3) . ?
C13 C14 1.522(3) . ?
C13 C20 1.533(3) . ?
C13 H13 1.0000 . ?
C14 C15 1.383(3) . ?
C14 C19 1.399(3) . ?
C15 C16 1.413(4) . ?
C15 H15 0.9500 . ?
C16 C17 1.375(5) . ?
C16 H16 0.9500 . ?
C17 C18 1.368(4) . ?
C17 H17 0.9500 . ?
C18 C19 1.385(3) . ?
C18 H18 0.9500 . ?
C19 H19 0.9500 . ?
C20 C21 1.387(3) . ?
C20 C25 1.398(3) . ?
C21 C22 1.395(3) . ?
C21 H21 0.9500 . ?
C22 C23 1.381(3) . ?
C22 H22 0.9500 . ?
C23 C24 1.379(3) . ?
C23 H23 0.9500 . ?
C24 C25 1.383(3) . ?
C24 H24 0.9500 . ?
C25 H25 0.9500 . ?
C26 H26A 0.9800 . ?
C26 H26B 0.9800 . ?
C26 H26C 0.9800 . ?
C27 C28 1.526(3) . ?
C27 C34 1.528(3) . ?
C27 H27 1.0000 . ?
C28 C33 1.391(3) . ?
C28 C29 1.394(3) . ?
C29 C30 1.383(3) . ?
C29 H29 0.9500 . ?
C30 C31 1.391(3) . ?
C30 H30 0.9500 . ?
C31 C32 1.382(3) . ?
C31 H31 0.9500 . ?
C32 C33 1.390(3) . ?
C32 H32 0.9500 . ?
C33 H33 0.9500 . ?
C34 C35 1.391(3) . ?
C34 C39 1.396(3) . ?
C35 C36 1.393(3) . ?
C35 H35 0.9500 . ?
C36 C37 1.378(4) . ?
C36 H36 0.9500 . ?
C37 C38 1.378(4) . ?
C37 H37 0.9500 . ?
C38 C39 1.381(3) . ?
C38 H38 0.9500 . ?
C39 H39 0.9500 . ?
C40 C41 1.500(4) . ?
C40 H40A 0.9900 . ?
C40 H40B 0.9900 . ?
C41 C42 1.486(4) . ?
C41 H41A 0.9900 . ?
C41 H41B 0.9900 . ?
C42 C43 1.501(4) . ?
C42 H42A 0.9900 . ?
C42 H42B 0.9900 . ?
C43 H43A 0.9900 . ?
C43 H43B 0.9900 . ?
C44 C45 1.514(4) . ?
C44 H44A 0.9900 . ?
C44 H44B 0.9900 . ?
C45 C46 1.472(4) . ?
C45 H45A 0.9900 . ?
C45 H45B 0.9900 . ?
C46 C47 1.508(4) . ?
C46 H46A 0.9900 . ?
C46 H46B 0.9900 . ?
C47 H47A 0.9900 . ?
C47 H47B 0.9900 . ?
